data_4101575
loop_
_publ_author_name
'Denmark, Scott E'
'Montgomery, Justin I'
'Kramps, Laurenz A'

_publ_contact_author
; 
Scott E. Denmark 
University of Illinois 
Department of Chemistry, Box 18-5 
600 South Mathews Avenue 
Urbana, Illinois  61801 
USA
;
_publ_section_title
;
 Synthesis, X-ray crystallography, and computational analysis of
 1-azafenestranes.
;
_journal_issue 35
_journal_name_full 'Journal of the American Chemical Society'
_journal_page_first 11620
_journal_page_last 11630
_journal_paper_doi 10.1021/ja0632759
_journal_volume 128
_journal_year 2006
_chemical_absolute_configuration ad
_chemical_formula_moiety 'C25 H25 Br2 N O3'
_chemical_formula_sum 'C25 H25 Br2 N O3'
_chemical_formula_weight 547.28
_chemical_name_systematic
; 
? 
;
_space_group_IT_number 1
_symmetry_cell_setting triclinic
_symmetry_space_group_name_Hall 'P 1'
_symmetry_space_group_name_H-M 'P 1'
_atom_sites_solution_hydrogens geom
_atom_sites_solution_primary direct
_atom_sites_solution_secondary difmap
_audit_creation_method SHELXL-97
_audit_update_record
; 
2004-05-10   text and data added, srw 
;
_cell_angle_alpha 67.826(4)
_cell_angle_beta 66.443(4)
_cell_angle_gamma 71.059(4)
_cell_formula_units_Z 2
_cell_length_a 9.992(3)
_cell_length_b 11.664(3)
_cell_length_c 11.986(3)
_cell_measurement_reflns_used 854
_cell_measurement_temperature 193(2)
_cell_measurement_theta_max 24.22
_cell_measurement_theta_min 3.10
_cell_volume 1160.7(5)
_computing_cell_refinement 'SAINT V6.22 (Bruker, 2001)'
_computing_data_collection 'SMART V5.625 (Bruker, 2001)'
_computing_data_reduction 'SAINT V6.22 (Bruker, 2001)'
_computing_molecular_graphics 'SHELXTL V6.10 (Bruker, 2001)'
_computing_publication_material 'CIFTAB (Sheldrick, 2001)'
_computing_structure_refinement 'SHELXTL V6.10 (Bruker, 2001)'
_computing_structure_solution 'SHELXTL V6.10 (Bruker, 2001)'
_diffrn_ambient_temperature 193(2)
_diffrn_measured_fraction_theta_full 0.997
_diffrn_measured_fraction_theta_max 0.997
_diffrn_measurement_device 'Siemens Platform/CCD'
_diffrn_measurement_method 'profile data from \w scans'
_diffrn_radiation_monochromator graphite
_diffrn_radiation_source 'normal-focus sealed tube'
_diffrn_radiation_type MoK\a
_diffrn_radiation_wavelength 0.71073
_diffrn_radiation_wavelength_id g70aas
_diffrn_reflns_av_R_equivalents 0.0368
_diffrn_reflns_av_sigmaI/netI 0.1001
_diffrn_reflns_limit_h_max 12
_diffrn_reflns_limit_h_min -12
_diffrn_reflns_limit_k_max 14
_diffrn_reflns_limit_k_min -14
_diffrn_reflns_limit_l_max 14
_diffrn_reflns_limit_l_min -14
_diffrn_reflns_number 12208
_diffrn_reflns_theta_full 25.36
_diffrn_reflns_theta_max 25.36
_diffrn_reflns_theta_min 1.93
_diffrn_standards_decay_% 5.8
_diffrn_standards_interval_time 306
_diffrn_standards_number 67
_exptl_absorpt_coefficient_mu 3.519
_exptl_absorpt_correction_T_max 0.8445
_exptl_absorpt_correction_T_min 0.3226
_exptl_absorpt_correction_type integration
_exptl_absorpt_process_details '(Bruker, 2001)'
_exptl_crystal_colour colorless
_exptl_crystal_density_diffrn 1.566
_exptl_crystal_density_meas ?
_exptl_crystal_description platy
_exptl_crystal_F_000 552
_exptl_crystal_id g70aas
_exptl_crystal_preparation
; 
The data crystal was mounted using oil (Parantone-N, Exxon) to a 
0.3 mm cryo-loop (Hampton Research) with the (1 1 1) scattering 
planes roughly normal to the spindle axis. 
;
_exptl_crystal_size_max 0.56
_exptl_crystal_size_mid 0.14
_exptl_crystal_size_min 0.05
_refine_diff_density_max 1.206
_refine_diff_density_min -0.546
_refine_diff_density_rms 0.108
_refine_ls_abs_structure_details 'Flack H D (1983), Acta Cryst. A39, 876-881'
_refine_ls_abs_structure_Flack 0.010(8)
_refine_ls_extinction_method none
_refine_ls_goodness_of_fit_ref 0.983
_refine_ls_hydrogen_treatment noref
_refine_ls_matrix_type full
_refine_ls_number_parameters 559
_refine_ls_number_reflns 8352
_refine_ls_number_restraints 3
_refine_ls_restrained_S_all 0.983
_refine_ls_R_factor_all 0.0811
_refine_ls_R_factor_gt 0.0572
_refine_ls_shift/su_max 0.001
_refine_ls_shift/su_mean 0.000
_refine_ls_structure_factor_coef Fsqd
_refine_ls_weighting_details 'calc w=1/[\s^2^(Fo^2^)+(0.0672P)^2^+0.0000P] where P=(Fo^2^+2Fc^2^)/3'
_refine_ls_weighting_scheme calc
_refine_ls_wR_factor_gt 0.1312
_refine_ls_wR_factor_ref 0.1428
_reflns_number_gt 6343
_reflns_number_total 8352
_reflns_threshold_expression >2sigma(I)
_cod_data_source_file ja0632759rom20060510_021600.cif
_cod_data_source_block g70aas
_cod_depositor_comments
;
The following automatic conversions were performed:
'_symmetry_cell_setting' value 'Triclinic' changed to 'triclinic'
according to '/home/saulius/struct/CIF-dictionaries/cif_core.dic'
dictionary named 'cif_core.dic' version 2.4.1 from 2010-06-29.

Automatic conversion script
Id: cif_fix_enum 1527 2010-12-29 10:47:43Z saulius 
;
_cod_original_sg_symbol_H-M 'P 1 '
_cod_database_code 4101575

loop_
_symmetry_equiv_pos_as_xyz
'x, y, z'

loop_
_atom_site_label
_atom_site_type_symbol
_atom_site_fract_x
_atom_site_fract_y
_atom_site_fract_z
_atom_site_U_iso_or_equiv
_atom_site_adp_type
_atom_site_occupancy
_atom_site_symmetry_multiplicity
_atom_site_calc_flag
_atom_site_refinement_flags
Br1 Br 0.83917(9) 0.42190(8) 0.70347(8) 0.0474(3) Uani 1 1 d .
Br2 Br 0.10853(9) 0.63929(8) -0.00113(7) 0.0474(3) Uani 1 1 d .
Br3 Br 1.56344(9) 0.10142(8) 0.09324(9) 0.0536(3) Uani 1 1 d .
Br4 Br 0.31287(9) -0.10362(7) 0.81523(7) 0.0470(3) Uani 1 1 d .
C1 C -0.0501(9) 0.9163(7) 0.5994(7) 0.0301(17) Uani 1 1 d .
C2 C 0.1487(8) 0.8549(8) 0.4175(8) 0.0374(18) Uani 1 1 d .
H2A H 0.1628 0.8651 0.3280 0.045 Uiso 1 1 calc R
H2B H 0.2125 0.7744 0.4510 0.045 Uiso 1 1 calc R
C3 C 0.1816(8) 0.9657(8) 0.4303(7) 0.0401(19) Uani 1 1 d .
H3A H 0.1469 1.0457 0.3712 0.048 Uiso 1 1 calc R
H3B H 0.2898 0.9551 0.4128 0.048 Uiso 1 1 calc R
C4 C 0.0947(8) 0.9649(7) 0.5684(7) 0.0330(17) Uani 1 1 d .
H4A H 0.1542 0.9071 0.6259 0.040 Uiso 1 1 calc R
C5 C 0.0371(9) 1.0947(8) 0.5892(9) 0.041(2) Uani 1 1 d .
H5A H 0.1120 1.1485 0.5366 0.049 Uiso 1 1 calc R
H5B H 0.0131 1.0884 0.6795 0.049 Uiso 1 1 calc R
C6 C -0.1025(9) 1.1490(7) 0.5494(9) 0.045(2) Uani 1 1 d .
H6A H -0.0768 1.1831 0.4559 0.054 Uiso 1 1 calc R
H6B H -0.1684 1.2172 0.5884 0.054 Uiso 1 1 calc R
C7 C -0.1787(9) 1.0338(8) 0.5995(8) 0.037(2) Uani 1 1 d .
H7A H -0.2328 1.0415 0.5417 0.044 Uiso 1 1 calc R
C8 C -0.2817(10) 1.0126(8) 0.7349(9) 0.043(2) Uani 1 1 d .
H8A H -0.3863 1.0515 0.7370 0.052 Uiso 1 1 calc R
H8B H -0.2543 1.0502 0.7823 0.052 Uiso 1 1 calc R
C9 C -0.2624(8) 0.8676(8) 0.7937(8) 0.042(2) Uani 1 1 d .
H9A H -0.2937 0.8440 0.8876 0.051 Uiso 1 1 calc R
H9B H -0.3194 0.8322 0.7679 0.051 Uiso 1 1 calc R
C10 C -0.0938(9) 0.8237(8) 0.7369(8) 0.0374(19) Uani 1 1 d .
H10A H -0.0452 0.8401 0.7863 0.045 Uiso 1 1 calc R
C11 C -0.0460(7) 0.6869(7) 0.7474(7) 0.0338(17) Uani 1 1 d .
H11A H -0.0945 0.6373 0.8344 0.041 Uiso 1 1 calc R
H11B H -0.0747 0.6684 0.6869 0.041 Uiso 1 1 calc R
C12 C 0.1793(8) 0.5288(8) 0.7434(7) 0.0352(18) Uani 1 1 d .
C13 C 0.3372(8) 0.5118(7) 0.7289(6) 0.0307(17) Uani 1 1 d .
C14 C 0.4160(9) 0.6062(7) 0.6838(7) 0.0392(19) Uani 1 1 d .
H14A H 0.3661 0.6915 0.6581 0.047 Uiso 1 1 calc R
C15 C 0.5635(9) 0.5822(7) 0.6743(7) 0.0354(18) Uani 1 1 d .
H15A H 0.6155 0.6492 0.6415 0.042 Uiso 1 1 calc R
C16 C 0.6353(8) 0.4559(8) 0.7146(7) 0.0356(18) Uani 1 1 d .
C17 C 0.5633(8) 0.3578(7) 0.7678(9) 0.038(2) Uani 1 1 d .
H17A H 0.6119 0.2743 0.8018 0.046 Uiso 1 1 calc R
C18 C 0.4162(9) 0.3842(7) 0.7707(8) 0.0373(18) Uani 1 1 d .
H18A H 0.3663 0.3163 0.8011 0.045 Uiso 1 1 calc R
C19 C -0.1074(8) 0.8228(7) 0.4725(7) 0.0310(17) Uani 1 1 d .
C20 C -0.0512(8) 0.7772(7) 0.3578(7) 0.0284(16) Uani 1 1 d .
C21 C -0.0681(8) 0.8632(7) 0.2419(7) 0.0341(17) Uani 1 1 d .
H21A H -0.1126 0.9496 0.2372 0.041 Uiso 1 1 calc R
C22 C -0.0204(8) 0.8227(7) 0.1353(7) 0.0345(17) Uani 1 1 d .
H22A H -0.0305 0.8806 0.0569 0.041 Uiso 1 1 calc R
C23 C 0.0431(8) 0.6945(7) 0.1449(7) 0.0341(17) Uani 1 1 d .
C24 C 0.0614(8) 0.6091(8) 0.2577(7) 0.0326(17) Uani 1 1 d .
H24A H 0.1058 0.5226 0.2630 0.039 Uiso 1 1 calc R
C25 C 0.0138(9) 0.6526(7) 0.3618(7) 0.0373(18) Uani 1 1 d .
H25A H 0.0262 0.5945 0.4395 0.045 Uiso 1 1 calc R
C26 C 0.5901(9) 0.5231(7) 0.2197(7) 0.0291(17) Uani 1 1 d .
C27 C 0.6601(9) 0.3555(7) 0.3956(8) 0.0386(19) Uani 1 1 d .
H27A H 0.7483 0.2954 0.3592 0.046 Uiso 1 1 calc R
H27B H 0.6107 0.3128 0.4854 0.046 Uiso 1 1 calc R
C28 C 0.7028(10) 0.4741(8) 0.3834(8) 0.044(2) Uani 1 1 d .
H28A H 0.6265 0.5180 0.4456 0.052 Uiso 1 1 calc R
H28B H 0.8004 0.4536 0.3969 0.052 Uiso 1 1 calc R
C29 C 0.7111(8) 0.5544(6) 0.2492(7) 0.0309(16) Uani 1 1 d .
H29A H 0.8123 0.5316 0.1891 0.037 Uiso 1 1 calc R
C30 C 0.6667(10) 0.6976(8) 0.2301(10) 0.049(2) Uani 1 1 d .
H30A H 0.7062 0.7214 0.2803 0.058 Uiso 1 1 calc R
H30B H 0.7057 0.7439 0.1394 0.058 Uiso 1 1 calc R
C31 C 0.4984(10) 0.7272(8) 0.2757(9) 0.045(2) Uani 1 1 d .
H31A H 0.4592 0.8175 0.2384 0.054 Uiso 1 1 calc R
H31B H 0.4593 0.7074 0.3695 0.054 Uiso 1 1 calc R
C32 C 0.4540(8) 0.6399(7) 0.2289(8) 0.0323(18) Uani 1 1 d .
H32A H 0.3602 0.6115 0.2911 0.039 Uiso 1 1 calc R
C33 C 0.4414(10) 0.6974(7) 0.0954(8) 0.045(2) Uani 1 1 d .
H33A H 0.3359 0.7330 0.0989 0.054 Uiso 1 1 calc R
H33B H 0.4986 0.7657 0.0464 0.054 Uiso 1 1 calc R
C34 C 0.5053(9) 0.5905(8) 0.0345(8) 0.044(2) Uani 1 1 d .
H34A H 0.5367 0.6233 -0.0593 0.053 Uiso 1 1 calc R
H34B H 0.4319 0.5370 0.0629 0.053 Uiso 1 1 calc R
C35 C 0.6404(9) 0.5163(8) 0.0818(7) 0.0353(19) Uani 1 1 d .
H35A H 0.7210 0.5659 0.0308 0.042 Uiso 1 1 calc R
C36 C 0.7029(8) 0.3881(7) 0.0633(7) 0.0372(18) Uani 1 1 d .
H36A H 0.6348 0.3300 0.1234 0.045 Uiso 1 1 calc R
H36B H 0.7165 0.3917 -0.0243 0.045 Uiso 1 1 calc R
C37 C 0.9256(9) 0.2314(8) 0.0667(7) 0.0409(19) Uani 1 1 d .
C38 C 1.0763(9) 0.2031(7) 0.0810(7) 0.0341(17) Uani 1 1 d .
C39 C 1.1232(9) 0.2786(8) 0.1185(8) 0.042(2) Uani 1 1 d .
H39A H 1.0565 0.3519 0.1403 0.051 Uiso 1 1 calc R
C40 C 1.2683(9) 0.2469(7) 0.1241(8) 0.042(2) Uani 1 1 d .
H40A H 1.3006 0.2974 0.1510 0.051 Uiso 1 1 calc R
C41 C 1.3627(9) 0.1425(8) 0.0905(7) 0.0393(19) Uani 1 1 d .
C42 C 1.3270(11) 0.0661(8) 0.0448(9) 0.048(2) Uani 1 1 d .
H42A H 1.3979 -0.0017 0.0150 0.057 Uiso 1 1 calc R
C43 C 1.1785(10) 0.0972(7) 0.0464(7) 0.0387(19) Uani 1 1 d .
H43A H 1.1456 0.0443 0.0230 0.046 Uiso 1 1 calc R
C44 C 0.4394(8) 0.3543(7) 0.3470(7) 0.0327(17) Uani 1 1 d .
C45 C 0.4153(8) 0.2422(7) 0.4608(7) 0.0301(16) Uani 1 1 d .
C46 C 0.3156(9) 0.2619(7) 0.5766(7) 0.0376(18) Uani 1 1 d .
H46A H 0.2698 0.3455 0.5825 0.045 Uiso 1 1 calc R
C47 C 0.2835(9) 0.1591(7) 0.6829(7) 0.0347(17) Uani 1 1 d .
H47A H 0.2137 0.1711 0.7613 0.042 Uiso 1 1 calc R
C48 C 0.3566(9) 0.0374(7) 0.6713(7) 0.0336(17) Uani 1 1 d .
C49 C 0.4537(8) 0.0180(7) 0.5597(7) 0.0355(18) Uani 1 1 d .
H49A H 0.5011 -0.0656 0.5543 0.043 Uiso 1 1 calc R
C50 C 0.4840(9) 0.1213(7) 0.4523(7) 0.0382(19) Uani 1 1 d .
H50A H 0.5519 0.1081 0.3737 0.046 Uiso 1 1 calc R
N1 N -0.0096(6) 0.8601(6) 0.4959(6) 0.0297(13) Uani 1 1 d .
N2 N 0.5563(7) 0.4060(6) 0.3214(6) 0.0322(14) Uani 1 1 d .
O1 O 0.1170(6) 0.6526(4) 0.7184(5) 0.0346(12) Uani 1 1 d .
O2 O 0.1082(7) 0.4493(5) 0.7792(7) 0.0511(17) Uani 1 1 d .
O3 O -0.2373(7) 0.8188(6) 0.5447(5) 0.0402(14) Uani 1 1 d .
O4 O 0.8470(6) 0.3440(5) 0.0869(5) 0.0405(13) Uani 1 1 d .
O5 O 0.8814(7) 0.1650(6) 0.0396(8) 0.061(2) Uani 1 1 d .
O6 O 0.3580(6) 0.3965(5) 0.2790(5) 0.0408(14) Uani 1 1 d .

loop_
_atom_site_aniso_label
_atom_site_aniso_U_11
_atom_site_aniso_U_22
_atom_site_aniso_U_33
_atom_site_aniso_U_23
_atom_site_aniso_U_13
_atom_site_aniso_U_12
Br1 0.0345(5) 0.0554(6) 0.0558(6) -0.0165(5) -0.0168(4) -0.0099(4)
Br2 0.0558(6) 0.0586(6) 0.0370(5) -0.0196(4) -0.0069(4) -0.0260(5)
Br3 0.0392(5) 0.0587(6) 0.0718(7) -0.0227(5) -0.0244(5) -0.0077(5)
Br4 0.0618(6) 0.0369(5) 0.0402(5) 0.0001(4) -0.0184(5) -0.0178(4)
C1 0.030(4) 0.030(4) 0.036(4) -0.008(3) -0.015(3) -0.008(3)
C2 0.021(4) 0.052(5) 0.047(5) -0.027(4) -0.002(3) -0.013(3)
C3 0.025(4) 0.053(5) 0.047(5) -0.013(4) -0.007(4) -0.022(4)
C4 0.021(4) 0.042(4) 0.042(4) -0.017(4) -0.014(3) -0.002(3)
C5 0.034(5) 0.040(5) 0.056(5) -0.012(4) -0.018(4) -0.014(4)
C6 0.041(5) 0.030(4) 0.071(6) -0.010(4) -0.032(5) -0.003(4)
C7 0.027(4) 0.034(4) 0.058(6) -0.023(4) -0.021(4) 0.004(4)
C8 0.038(5) 0.040(5) 0.060(6) -0.029(4) -0.016(4) 0.001(4)
C9 0.029(4) 0.056(6) 0.041(5) -0.023(4) 0.001(4) -0.012(4)
C10 0.028(4) 0.044(5) 0.045(5) -0.019(4) -0.016(4) 0.000(4)
C11 0.017(3) 0.038(4) 0.048(5) -0.016(4) -0.011(3) -0.001(3)
C12 0.028(4) 0.041(5) 0.039(4) -0.020(4) -0.009(3) -0.001(4)
C13 0.028(4) 0.050(5) 0.024(4) -0.017(3) 0.001(3) -0.024(4)
C14 0.044(5) 0.030(4) 0.045(5) -0.013(4) -0.013(4) -0.009(4)
C15 0.038(5) 0.029(4) 0.044(5) -0.007(3) -0.013(4) -0.018(4)
C16 0.018(4) 0.056(5) 0.032(4) -0.020(4) -0.004(3) -0.003(4)
C17 0.025(4) 0.015(4) 0.073(6) -0.020(4) -0.008(4) -0.004(3)
C18 0.036(5) 0.031(4) 0.050(5) -0.016(4) -0.008(4) -0.016(4)
C19 0.022(4) 0.027(4) 0.040(4) -0.009(3) -0.004(3) -0.008(3)
C20 0.023(4) 0.032(4) 0.036(4) -0.011(3) -0.006(3) -0.013(3)
C21 0.034(4) 0.021(4) 0.045(5) -0.008(3) -0.014(4) -0.004(3)
C22 0.034(4) 0.038(4) 0.033(4) -0.004(3) -0.015(3) -0.012(4)
C23 0.026(4) 0.049(5) 0.040(4) -0.022(4) -0.009(3) -0.014(4)
C24 0.029(4) 0.042(4) 0.032(4) -0.018(3) -0.009(3) -0.007(3)
C25 0.039(5) 0.040(5) 0.032(4) -0.009(4) -0.013(4) -0.007(4)
C26 0.031(4) 0.029(4) 0.024(4) -0.006(3) -0.004(3) -0.011(3)
C27 0.036(4) 0.042(5) 0.041(4) 0.003(4) -0.024(4) -0.015(4)
C28 0.038(5) 0.058(5) 0.043(5) -0.010(4) -0.020(4) -0.016(4)
C29 0.025(4) 0.025(4) 0.046(4) -0.009(3) -0.013(3) -0.007(3)
C30 0.032(5) 0.045(6) 0.075(7) -0.024(5) -0.014(5) -0.012(4)
C31 0.039(5) 0.032(5) 0.065(6) -0.021(4) -0.014(4) -0.004(4)
C32 0.017(4) 0.029(4) 0.045(5) -0.012(4) -0.002(3) -0.005(3)
C33 0.042(5) 0.026(4) 0.055(5) 0.007(4) -0.019(4) -0.012(4)
C34 0.044(5) 0.047(5) 0.040(5) -0.006(4) -0.022(4) -0.005(4)
C35 0.027(4) 0.047(5) 0.033(4) -0.001(4) -0.013(4) -0.016(4)
C36 0.033(4) 0.047(5) 0.038(4) -0.019(4) -0.010(4) -0.008(4)
C37 0.040(5) 0.045(5) 0.037(5) -0.007(4) -0.015(4) -0.010(4)
C38 0.037(4) 0.036(4) 0.038(4) -0.003(3) -0.019(4) -0.018(4)
C39 0.039(5) 0.038(5) 0.063(6) -0.023(4) -0.018(4) -0.012(4)
C40 0.043(5) 0.033(4) 0.063(5) -0.028(4) -0.021(4) -0.002(4)
C41 0.036(4) 0.043(5) 0.038(4) -0.003(4) -0.018(4) -0.010(4)
C42 0.060(6) 0.025(4) 0.076(7) -0.006(4) -0.051(5) -0.004(4)
C43 0.060(5) 0.022(4) 0.046(5) -0.012(4) -0.028(4) -0.005(4)
C44 0.023(4) 0.033(4) 0.045(5) -0.014(4) -0.013(4) -0.002(3)
C45 0.023(4) 0.029(4) 0.038(4) -0.007(3) -0.012(3) -0.005(3)
C46 0.044(5) 0.024(4) 0.045(5) -0.014(4) -0.015(4) -0.002(4)
C47 0.041(4) 0.034(4) 0.032(4) -0.012(3) -0.010(3) -0.012(4)
C48 0.038(4) 0.037(4) 0.032(4) -0.001(3) -0.016(4) -0.019(4)
C49 0.032(4) 0.027(4) 0.046(5) -0.003(3) -0.017(4) -0.007(3)
C50 0.033(4) 0.037(5) 0.036(4) -0.016(4) 0.001(3) -0.005(4)
N1 0.020(3) 0.038(4) 0.035(3) -0.014(3) -0.009(3) -0.006(3)
N2 0.027(3) 0.034(3) 0.040(4) -0.007(3) -0.016(3) -0.008(3)
O1 0.031(3) 0.029(3) 0.045(3) -0.011(2) -0.015(2) -0.004(2)
O2 0.056(4) 0.032(3) 0.087(5) -0.005(3) -0.042(4) -0.026(3)
O3 0.036(3) 0.043(3) 0.048(3) -0.019(3) -0.011(3) -0.013(3)
O4 0.029(3) 0.043(3) 0.054(3) -0.026(3) -0.014(3) 0.002(2)
O5 0.043(4) 0.046(4) 0.120(6) -0.045(4) -0.032(4) -0.006(3)
O6 0.042(3) 0.037(3) 0.048(3) 0.001(3) -0.028(3) -0.012(3)

loop_
_atom_type_symbol
_atom_type_description
_atom_type_scat_dispersion_real
_atom_type_scat_dispersion_imag
_atom_type_scat_source
C C 0.0033 0.0016 'International Tables Vol C Tables 4.2.6.8 and 6.1.1.4'
H H 0.0000 0.0000 'International Tables Vol C Tables 4.2.6.8 and 6.1.1.4'
N N 0.0061 0.0033 'International Tables Vol C Tables 4.2.6.8 and 6.1.1.4'
O O 0.0106 0.0060 'International Tables Vol C Tables 4.2.6.8 and 6.1.1.4'
Br Br -0.2901 2.4595 'International Tables Vol C Tables 4.2.6.8 and 6.1.1.4'

loop_
_exptl_crystal_face_index_h
_exptl_crystal_face_index_k
_exptl_crystal_face_index_l
_exptl_crystal_face_perp_dist
0.00 0.00 1.00 0.0250
0.00 0.00 -1.00 0.0250
1.00 1.00 1.00 0.0700
-1.00 -1.00 -1.00 0.0700
1.00 -1.00 0.00 0.2800
-1.00 1.00 0.00 0.2800

loop_
_geom_angle_atom_site_label_1
_geom_angle_atom_site_label_2
_geom_angle_atom_site_label_3
_geom_angle
N1 C1 C7 115.2(6)
N1 C1 C10 115.1(6)
C7 C1 C10 105.7(6)
N1 C1 C4 102.7(6)
C7 C1 C4 106.1(6)
C10 C1 C4 111.8(6)
N1 C2 C3 102.1(6)
N1 C2 H2A 111.3
C3 C2 H2A 111.3
N1 C2 H2B 111.3
C3 C2 H2B 111.3
H2A C2 H2B 109.2
C2 C3 C4 104.1(6)
C2 C3 H3A 110.9
C4 C3 H3A 110.9
C2 C3 H3B 110.9
C4 C3 H3B 110.9
H3A C3 H3B 108.9
C5 C4 C3 114.2(7)
C5 C4 C1 104.7(6)
C3 C4 C1 104.3(6)
C5 C4 H4A 111.1
C3 C4 H4A 111.1
C1 C4 H4A 111.1
C4 C5 C6 105.1(6)
C4 C5 H5A 110.7
C6 C5 H5A 110.7
C4 C5 H5B 110.7
C6 C5 H5B 110.7
H5A C5 H5B 108.8
C5 C6 C7 104.0(6)
C5 C6 H6A 111.0
C7 C6 H6A 111.0
C5 C6 H6B 111.0
C7 C6 H6B 111.0
H6A C6 H6B 109.0
C8 C7 C1 105.8(7)
C8 C7 C6 114.6(7)
C1 C7 C6 105.3(6)
C8 C7 H7A 110.3
C1 C7 H7A 110.3
C6 C7 H7A 110.3
C7 C8 C9 106.1(7)
C7 C8 H8A 110.5
C9 C8 H8A 110.5
C7 C8 H8B 110.5
C9 C8 H8B 110.5
H8A C8 H8B 108.7
C10 C9 C8 101.5(7)
C10 C9 H9A 111.5
C8 C9 H9A 111.5
C10 C9 H9B 111.5
C8 C9 H9B 111.5
H9A C9 H9B 109.3
C11 C10 C9 114.1(7)
C11 C10 C1 116.3(6)
C9 C10 C1 105.4(6)
C11 C10 H10A 106.8
C9 C10 H10A 106.8
C1 C10 H10A 106.8
O1 C11 C10 108.0(6)
O1 C11 H11A 110.1
C10 C11 H11A 110.1
O1 C11 H11B 110.1
C10 C11 H11B 110.1
H11A C11 H11B 108.4
O2 C12 O1 122.1(7)
O2 C12 C13 128.4(7)
O1 C12 C13 109.4(6)
C14 C13 C18 116.6(7)
C14 C13 C12 126.5(7)
C18 C13 C12 116.9(6)
C15 C14 C13 122.8(7)
C15 C14 H14A 118.6
C13 C14 H14A 118.6
C14 C15 C16 118.1(7)
C14 C15 H15A 121.0
C16 C15 H15A 121.0
C17 C16 C15 122.9(7)
C17 C16 Br1 118.6(6)
C15 C16 Br1 118.4(6)
C16 C17 C18 117.6(7)
C16 C17 H17A 121.2
C18 C17 H17A 121.2
C17 C18 C13 121.8(7)
C17 C18 H18A 119.1
C13 C18 H18A 119.1
O3 C19 N1 123.1(7)
O3 C19 C20 119.7(7)
N1 C19 C20 117.1(6)
C25 C20 C21 118.5(7)
C25 C20 C19 122.2(7)
C21 C20 C19 119.3(6)
C22 C21 C20 120.5(7)
C22 C21 H21A 119.8
C20 C21 H21A 119.8
C21 C22 C23 118.8(7)
C21 C22 H22A 120.6
C23 C22 H22A 120.6
C24 C23 C22 121.5(7)
C24 C23 Br2 119.8(6)
C22 C23 Br2 118.7(6)
C25 C24 C23 118.3(7)
C25 C24 H24A 120.9
C23 C24 H24A 120.9
C24 C25 C20 122.5(7)
C24 C25 H25A 118.8
C20 C25 H25A 118.8
N2 C26 C35 116.1(6)
N2 C26 C29 103.1(6)
C35 C26 C29 112.9(6)
N2 C26 C32 113.2(6)
C35 C26 C32 105.3(6)
C29 C26 C32 105.8(6)
N2 C27 C28 102.2(6)
N2 C27 H27A 111.3
C28 C27 H27A 111.3
N2 C27 H27B 111.3
C28 C27 H27B 111.3
H27A C27 H27B 109.2
C29 C28 C27 104.3(6)
C29 C28 H28A 110.9
C27 C28 H28A 110.9
C29 C28 H28B 110.9
C27 C28 H28B 110.9
H28A C28 H28B 108.9
C28 C29 C30 115.3(7)
C28 C29 C26 105.0(6)
C30 C29 C26 104.8(6)
C28 C29 H29A 110.5
C30 C29 H29A 110.5
C26 C29 H29A 110.5
C31 C30 C29 105.2(7)
C31 C30 H30A 110.7
C29 C30 H30A 110.7
C31 C30 H30B 110.7
C29 C30 H30B 110.7
H30A C30 H30B 108.8
C30 C31 C32 104.4(7)
C30 C31 H31A 110.9
C32 C31 H31A 110.9
C30 C31 H31B 110.9
C32 C31 H31B 110.9
H31A C31 H31B 108.9
C33 C32 C31 114.7(7)
C33 C32 C26 105.0(6)
C31 C32 C26 104.8(6)
C33 C32 H32A 110.6
C31 C32 H32A 110.6
C26 C32 H32A 110.6
C34 C33 C32 106.1(6)
C34 C33 H33A 110.5
C32 C33 H33A 110.5
C34 C33 H33B 110.5
C32 C33 H33B 110.5
H33A C33 H33B 108.7
C33 C34 C35 103.0(7)
C33 C34 H34A 111.2
C35 C34 H34A 111.2
C33 C34 H34B 111.2
C35 C34 H34B 111.2
H34A C34 H34B 109.1
C36 C35 C34 114.7(7)
C36 C35 C26 116.3(7)
C34 C35 C26 105.1(6)
C36 C35 H35A 106.7
C34 C35 H35A 106.7
C26 C35 H35A 106.7
O4 C36 C35 106.7(6)
O4 C36 H36A 110.4
C35 C36 H36A 110.4
O4 C36 H36B 110.4
C35 C36 H36B 110.4
H36A C36 H36B 108.6
O5 C37 O4 124.5(8)
O5 C37 C38 125.2(8)
O4 C37 C38 110.3(7)
C39 C38 C43 118.6(7)
C39 C38 C37 124.3(7)
C43 C38 C37 116.9(7)
C38 C39 C40 120.1(7)
C38 C39 H39A 119.9
C40 C39 H39A 119.9
C41 C40 C39 118.9(7)
C41 C40 H40A 120.6
C39 C40 H40A 120.6
C40 C41 C42 124.5(8)
C40 C41 Br3 119.1(6)
C42 C41 Br3 116.3(6)
C41 C42 C43 114.9(8)
C41 C42 H42A 122.6
C43 C42 H42A 122.6
C42 C43 C38 122.8(7)
C42 C43 H43A 118.6
C38 C43 H43A 118.6
O6 C44 N2 122.2(7)
O6 C44 C45 121.4(7)
N2 C44 C45 116.3(6)
C50 C45 C46 120.2(7)
C50 C45 C44 121.3(7)
C46 C45 C44 118.5(6)
C47 C46 C45 120.0(7)
C47 C46 H46A 120.0
C45 C46 H46A 120.0
C46 C47 C48 118.3(7)
C46 C47 H47A 120.8
C48 C47 H47A 120.8
C49 C48 C47 121.8(7)
C49 C48 Br4 119.4(6)
C47 C48 Br4 118.7(6)
C48 C49 C50 119.8(7)
C48 C49 H49A 120.1
C50 C49 H49A 120.1
C45 C50 C49 119.8(7)
C45 C50 H50A 120.1
C49 C50 H50A 120.1
C19 N1 C1 123.7(6)
C19 N1 C2 124.0(6)
C1 N1 C2 112.3(6)
C44 N2 C27 124.2(6)
C44 N2 C26 124.1(6)
C27 N2 C26 111.6(6)
C12 O1 C11 117.0(6)
C37 O4 C36 115.4(6)

loop_
_geom_bond_atom_site_label_1
_geom_bond_atom_site_label_2
_geom_bond_distance
Br1 C16 1.903(7)
Br2 C23 1.890(7)
Br3 C41 1.916(8)
Br4 C48 1.896(7)
C1 N1 1.475(9)
C1 C7 1.545(11)
C1 C10 1.568(11)
C1 C4 1.580(10)
C2 N1 1.477(9)
C2 C3 1.506(10)
C2 H2A 0.9900
C2 H2B 0.9900
C3 C4 1.530(11)
C3 H3A 0.9900
C3 H3B 0.9900
C4 C5 1.513(11)
C4 H4A 1.0000
C5 C6 1.518(11)
C5 H5A 0.9900
C5 H5B 0.9900
C6 C7 1.561(11)
C6 H6A 0.9900
C6 H6B 0.9900
C7 C8 1.510(12)
C7 H7A 1.0000
C8 C9 1.547(12)
C8 H8A 0.9900
C8 H8B 0.9900
C9 C10 1.533(11)
C9 H9A 0.9900
C9 H9B 0.9900
C10 C11 1.481(11)
C10 H10A 1.0000
C11 O1 1.470(8)
C11 H11A 0.9900
C11 H11B 0.9900
C12 O2 1.197(9)
C12 O1 1.343(9)
C12 C13 1.471(10)
C13 C14 1.377(10)
C13 C18 1.443(11)
C14 C15 1.374(11)
C14 H14A 0.9500
C15 C16 1.405(11)
C15 H15A 0.9500
C16 C17 1.360(11)
C17 C18 1.389(10)
C17 H17A 0.9500
C18 H18A 0.9500
C19 O3 1.243(9)
C19 N1 1.345(9)
C19 C20 1.493(10)
C20 C25 1.377(10)
C20 C21 1.411(10)
C21 C22 1.381(10)
C21 H21A 0.9500
C22 C23 1.401(11)
C22 H22A 0.9500
C23 C24 1.384(11)
C24 C25 1.374(10)
C24 H24A 0.9500
C25 H25A 0.9500
C26 N2 1.476(9)
C26 C35 1.549(11)
C26 C29 1.564(10)
C26 C32 1.584(11)
C27 N2 1.468(9)
C27 C28 1.515(11)
C27 H27A 0.9900
C27 H27B 0.9900
C28 C29 1.509(11)
C28 H28A 0.9900
C28 H28B 0.9900
C29 C30 1.534(11)
C29 H29A 1.0000
C30 C31 1.509(12)
C30 H30A 0.9900
C30 H30B 0.9900
C31 C32 1.572(11)
C31 H31A 0.9900
C31 H31B 0.9900
C32 C33 1.524(12)
C32 H32A 1.0000
C33 C34 1.514(12)
C33 H33A 0.9900
C33 H33B 0.9900
C34 C35 1.541(10)
C34 H34A 0.9900
C34 H34B 0.9900
C35 C36 1.486(11)
C35 H35A 1.0000
C36 O4 1.467(9)
C36 H36A 0.9900
C36 H36B 0.9900
C37 O5 1.195(10)
C37 O4 1.349(10)
C37 C38 1.499(11)
C38 C39 1.389(10)
C38 C43 1.404(11)
C39 C40 1.399(11)
C39 H39A 0.9500
C40 C41 1.363(11)
C40 H40A 0.9500
C41 C42 1.397(12)
C42 C43 1.403(12)
C42 H42A 0.9500
C43 H43A 0.9500
C44 O6 1.238(9)
C44 N2 1.363(9)
C44 C45 1.492(11)
C45 C50 1.376(10)
C45 C46 1.399(11)
C46 C47 1.390(10)
C46 H46A 0.9500
C47 C48 1.401(11)
C47 H47A 0.9500
C48 C49 1.352(11)
C49 C50 1.398(10)
C49 H49A 0.9500
C50 H50A 0.9500

loop_
_geom_torsion_atom_site_label_1
_geom_torsion_atom_site_label_2
_geom_torsion_atom_site_label_3
_geom_torsion_atom_site_label_4
_geom_torsion
N1 C2 C3 C4 37.8(8)
C2 C3 C4 C5 -147.7(7)
C2 C3 C4 C1 -34.0(8)
N1 C1 C4 C5 136.7(6)
C7 C1 C4 C5 15.4(8)
C10 C1 C4 C5 -99.3(7)
N1 C1 C4 C3 16.4(7)
C7 C1 C4 C3 -104.9(7)
C10 C1 C4 C3 140.3(6)
C3 C4 C5 C6 79.6(8)
C1 C4 C5 C6 -33.9(8)
C4 C5 C6 C7 39.2(9)
N1 C1 C7 C8 133.6(7)
C10 C1 C7 C8 5.3(8)
C4 C1 C7 C8 -113.6(7)
N1 C1 C7 C6 -104.7(7)
C10 C1 C7 C6 127.1(7)
C4 C1 C7 C6 8.2(8)
C5 C6 C7 C8 87.1(9)
C5 C6 C7 C1 -28.8(9)
C1 C7 C8 C9 -27.9(8)
C6 C7 C8 C9 -143.5(7)
C7 C8 C9 C10 39.5(8)
C8 C9 C10 C11 -164.1(7)
C8 C9 C10 C1 -35.3(8)
N1 C1 C10 C11 18.3(9)
C7 C1 C10 C11 146.7(6)
C4 C1 C10 C11 -98.3(7)
N1 C1 C10 C9 -109.1(7)
C7 C1 C10 C9 19.2(8)
C4 C1 C10 C9 134.3(7)
C9 C10 C11 O1 -166.6(6)
C1 C10 C11 O1 70.4(8)
O2 C12 C13 C14 178.0(8)
O1 C12 C13 C14 -6.4(10)
O2 C12 C13 C18 -4.7(12)
O1 C12 C13 C18 170.8(6)
C18 C13 C14 C15 2.1(11)
C12 C13 C14 C15 179.3(7)
C13 C14 C15 C16 -1.1(12)
C14 C15 C16 C17 -3.3(12)
C14 C15 C16 Br1 -179.4(6)
C15 C16 C17 C18 6.2(12)
Br1 C16 C17 C18 -177.7(6)
C16 C17 C18 C13 -5.1(12)
C14 C13 C18 C17 1.1(11)
C12 C13 C18 C17 -176.5(7)
O3 C19 C20 C25 -88.0(9)
N1 C19 C20 C25 88.3(9)
O3 C19 C20 C21 90.4(9)
N1 C19 C20 C21 -93.2(9)
C25 C20 C21 C22 0.1(11)
C19 C20 C21 C22 -178.4(7)
C20 C21 C22 C23 0.8(11)
C21 C22 C23 C24 -1.3(11)
C21 C22 C23 Br2 -179.9(5)
C22 C23 C24 C25 0.8(11)
Br2 C23 C24 C25 179.5(6)
C23 C24 C25 C20 0.1(11)
C21 C20 C25 C24 -0.5(11)
C19 C20 C25 C24 177.9(7)
N2 C27 C28 C29 -37.1(8)
C27 C28 C29 C30 147.5(7)
C27 C28 C29 C26 32.7(8)
N2 C26 C29 C28 -15.3(8)
C35 C26 C29 C28 -141.4(7)
C32 C26 C29 C28 103.8(7)
N2 C26 C29 C30 -137.2(6)
C35 C26 C29 C30 96.6(8)
C32 C26 C29 C30 -18.1(8)
C28 C29 C30 C31 -79.3(9)
C26 C29 C30 C31 35.7(9)
C29 C30 C31 C32 -38.9(9)
C30 C31 C32 C33 -87.9(9)
C30 C31 C32 C26 26.8(9)
N2 C26 C32 C33 -131.6(6)
C35 C26 C32 C33 -3.6(7)
C29 C26 C32 C33 116.2(6)
N2 C26 C32 C31 107.2(7)
C35 C26 C32 C31 -124.9(7)
C29 C26 C32 C31 -5.0(8)
C31 C32 C33 C34 141.2(7)
C26 C32 C33 C34 26.7(8)
C32 C33 C34 C35 -39.4(8)
C33 C34 C35 C36 165.5(7)
C33 C34 C35 C26 36.5(8)
N2 C26 C35 C36 -21.9(9)
C29 C26 C35 C36 96.9(8)
C32 C26 C35 C36 -148.1(6)
N2 C26 C35 C34 106.0(7)
C29 C26 C35 C34 -135.2(7)
C32 C26 C35 C34 -20.1(8)
C34 C35 C36 O4 167.8(6)
C26 C35 C36 O4 -69.1(8)
O5 C37 C38 C39 -176.8(9)
O4 C37 C38 C39 4.1(11)
O5 C37 C38 C43 7.3(12)
O4 C37 C38 C43 -171.8(7)
C43 C38 C39 C40 -1.5(12)
C37 C38 C39 C40 -177.4(8)
C38 C39 C40 C41 1.0(13)
C39 C40 C41 C42 2.9(14)
C39 C40 C41 Br3 178.2(6)
C40 C41 C42 C43 -5.8(13)
Br3 C41 C42 C43 178.8(6)
C41 C42 C43 C38 5.1(13)
C39 C38 C43 C42 -1.7(12)
C37 C38 C43 C42 174.4(8)
O6 C44 C45 C50 90.1(9)
N2 C44 C45 C50 -89.1(9)
O6 C44 C45 C46 -87.2(9)
N2 C44 C45 C46 93.6(8)
C50 C45 C46 C47 -1.3(12)
C44 C45 C46 C47 176.1(7)
C45 C46 C47 C48 1.9(11)
C46 C47 C48 C49 -1.6(11)
C46 C47 C48 Br4 -179.6(6)
C47 C48 C49 C50 0.6(11)
Br4 C48 C49 C50 178.6(6)
C46 C45 C50 C49 0.2(12)
C44 C45 C50 C49 -177.0(7)
C48 C49 C50 C45 0.2(11)
O3 C19 N1 C1 -8.5(11)
C20 C19 N1 C1 175.3(6)
O3 C19 N1 C2 174.4(7)
C20 C19 N1 C2 -1.8(11)
C7 C1 N1 C19 -55.0(9)
C10 C1 N1 C19 68.4(9)
C4 C1 N1 C19 -169.9(7)
C7 C1 N1 C2 122.4(7)
C10 C1 N1 C2 -114.2(7)
C4 C1 N1 C2 7.5(8)
C3 C2 N1 C19 148.7(7)
C3 C2 N1 C1 -28.7(8)
O6 C44 N2 C27 -176.9(7)
C45 C44 N2 C27 2.3(10)
O6 C44 N2 C26 6.2(11)
C45 C44 N2 C26 -174.7(6)
C28 C27 N2 C44 -148.8(7)
C28 C27 N2 C26 28.5(8)
C35 C26 N2 C44 -67.1(9)
C29 C26 N2 C44 168.9(6)
C32 C26 N2 C44 55.0(9)
C35 C26 N2 C27 115.6(7)
C29 C26 N2 C27 -8.4(8)
C32 C26 N2 C27 -122.3(7)
O2 C12 O1 C11 5.2(10)
C13 C12 O1 C11 -170.7(6)
C10 C11 O1 C12 169.1(6)
O5 C37 O4 C36 -4.8(12)
C38 C37 O4 C36 174.3(6)
C35 C36 O4 C37 -176.0(6)
